data_4113844
loop_
_publ_author_name
'Mark P. Mehn'
'Kiyoshi Fujisawa'
'Eric L. Hegg'
'Lawrence Que'

_publ_section_title
;
 Oxygen Activation by Nonheme Iron(II) Complexes: \a-Keto Carboxylate
 versus Carboxylate
;
_journal_name_full 'Journal of the American Chemical Society'
_journal_page_first 7828
_journal_page_last 7842
_journal_paper_doi 10.1021/ja028867f
_journal_volume 125
_journal_year 2003
_chemical_formula_moiety 'C62 H48 B Fe N8 O3'
_chemical_formula_sum 'C62 H48 B Fe N8 O3'
_chemical_formula_weight 1019.74
_chemical_name_common 01211
_chemical_name_systematic
; 
 ? 
;
_space_group_IT_number 2
_symmetry_cell_setting triclinic
_symmetry_space_group_name_Hall '-P 1'
_symmetry_space_group_name_H-M 'P -1'
_atom_sites_solution_hydrogens geom
_atom_sites_solution_primary direct
_atom_sites_solution_secondary difmap
_audit_creation_method SHELXL-97
_cell_angle_alpha 83.057(1)
_cell_angle_beta 66.655(1)
_cell_angle_gamma 67.175(1)
_cell_formula_units_Z 2
_cell_length_a 13.4709(8)
_cell_length_b 14.1891(9)
_cell_length_c 15.3253(9)
_cell_measurement_reflns_used 3606
_cell_measurement_temperature 173(2)
_cell_volume 2477.0(3)
_computing_cell_refinement 'SAINT, Bruker'
_computing_data_collection 'SMART, Bruker'
_computing_data_reduction 'SAINT, Bruker'
_computing_molecular_graphics 'SHELXTL, Bruker'
_computing_structure_refinement 'SHELXL-97 (Sheldrick, 1997)'
_computing_structure_solution 'SHELXS-97 (Sheldrick, 1990)'
_diffrn_ambient_temperature 173(2)
_diffrn_measured_fraction_theta_full 0.999
_diffrn_measured_fraction_theta_max 0.999
_diffrn_measurement_device_type 'Siemens SMART Platform CCD'
_diffrn_measurement_method 'area detector, omega scans'
_diffrn_radiation_monochromator graphite
_diffrn_radiation_source 'normal-focus sealed tube'
_diffrn_radiation_type MoK\a
_diffrn_radiation_wavelength 0.71073
_diffrn_reflns_av_R_equivalents 0.0217
_diffrn_reflns_av_sigmaI/netI 0.0216
_diffrn_reflns_limit_h_max 16
_diffrn_reflns_limit_h_min -16
_diffrn_reflns_limit_k_max 16
_diffrn_reflns_limit_k_min -16
_diffrn_reflns_limit_l_max 18
_diffrn_reflns_limit_l_min -18
_diffrn_reflns_number 24935
_diffrn_reflns_theta_full 25.04
_diffrn_reflns_theta_max 25.04
_diffrn_reflns_theta_min 1.45
_exptl_absorpt_coefficient_mu 0.363
_exptl_absorpt_correction_T_max 1.000000
_exptl_absorpt_correction_T_min 0.864149
_exptl_absorpt_correction_type multi-scan
_exptl_absorpt_process_details 'SADABS, R. Blessing, 1995'
_exptl_crystal_colour green
_exptl_crystal_density_diffrn 1.367
_exptl_crystal_description block
_exptl_crystal_F_000 1062
_exptl_crystal_size_max 0.29
_exptl_crystal_size_mid 0.29
_exptl_crystal_size_min 0.27
_refine_diff_density_max 0.389
_refine_diff_density_min -0.404
_refine_diff_density_rms 0.047
_refine_ls_extinction_method none
_refine_ls_goodness_of_fit_ref 1.013
_refine_ls_hydrogen_treatment mixed
_refine_ls_matrix_type full
_refine_ls_number_parameters 684
_refine_ls_number_reflns 8743
_refine_ls_number_restraints 0
_refine_ls_restrained_S_all 1.013
_refine_ls_R_factor_all 0.0518
_refine_ls_R_factor_gt 0.0408
_refine_ls_shift/su_max 0.000
_refine_ls_shift/su_mean 0.000
_refine_ls_structure_factor_coef Fsqd
_refine_ls_weighting_details 'calc w=1/[\s^2^(Fo^2^)+(0.0805P)^2^+0.8007P] where P=(Fo^2^+2Fc^2^)/3'
_refine_ls_weighting_scheme calc
_refine_ls_wR_factor_gt 0.1169
_refine_ls_wR_factor_ref 0.1250
_reflns_number_gt 7164
_reflns_number_total 8743
_reflns_threshold_expression >2sigma(I)
_cod_data_source_file ja028867fsi20021008_062216_4.cif
_cod_data_source_block 01211
_cod_depositor_comments
;
The following automatic conversions were performed:

'_exptl_absorpt_correction_type' value 'multi-scans' was replaced
with the value 'multi-scan' as specified in the replacement file
'src/cod-tools/trunk/data/replacement-values/replacement_values.lst'.

Automatic conversion script
Id: cif_fix_values 5376 2017-05-30 11:51:03Z andrius 
;
_cod_database_code 4113844

loop_
_symmetry_equiv_pos_as_xyz
'x, y, z'
'-x, -y, -z'

loop_
_atom_site_label
_atom_site_type_symbol
_atom_site_fract_x
_atom_site_fract_y
_atom_site_fract_z
_atom_site_U_iso_or_equiv
_atom_site_adp_type
_atom_site_occupancy
_atom_site_symmetry_multiplicity
_atom_site_calc_flag
_atom_site_refinement_flags
Fe1 Fe 0.54423(2) 0.18077(2) 0.27263(2) 0.03280(11) Uani 1 1 d .
B1 B 0.3527(2) 0.11270(18) 0.25021(17) 0.0339(5) Uani 1 1 d .
H1B H 0.2915(17) 0.0937(15) 0.2411(14) 0.028(5) Uiso 1 1 d .
O1 O 0.71420(14) 0.10990(11) 0.20723(11) 0.0418(4) Uani 1 1 d .
C1 C 0.8036(2) 0.11612(17) 0.19961(17) 0.0445(5) Uani 1 1 d .
O2 O 0.81759(15) 0.19600(13) 0.20887(14) 0.0571(5) Uani 1 1 d .
C2 C 0.9127(2) 0.0182(2) 0.1714(2) 0.0582(7) Uani 1 1 d .
H2A H 0.8920 -0.0391 0.1655 0.087 Uiso 1 1 calc R
H2B H 0.9458 0.0041 0.2203 0.087 Uiso 1 1 calc R
H2C H 0.9702 0.0267 0.1104 0.087 Uiso 1 1 calc R
N11 N 0.53057(15) 0.02930(13) 0.29308(12) 0.0347(4) Uani 1 1 d .
N12 N 0.44253(15) 0.01899(13) 0.27554(12) 0.0337(4) Uani 1 1 d .
C101 C 0.6893(2) -0.08293(17) 0.34513(16) 0.0405(5) Uani 1 1 d .
C102 C 0.7898(2) -0.16991(18) 0.30521(18) 0.0478(6) Uani 1 1 d .
H10A H 0.7918 -0.2150 0.2630 0.057 Uiso 1 1 calc R
C103 C 0.8855(2) -0.1902(2) 0.3269(2) 0.0560(7) Uani 1 1 d .
H10B H 0.9538 -0.2488 0.2987 0.067 Uiso 1 1 calc R
C104 C 0.8834(2) -0.1258(2) 0.3896(2) 0.0549(6) Uani 1 1 d .
H10C H 0.9501 -0.1398 0.4040 0.066 Uiso 1 1 calc R
C105 C 0.7839(2) -0.0415(2) 0.43072(19) 0.0532(6) Uani 1 1 d .
H10D H 0.7819 0.0020 0.4744 0.064 Uiso 1 1 calc R
C106 C 0.6869(2) -0.01934(18) 0.40941(18) 0.0471(6) Uani 1 1 d .
H10E H 0.6186 0.0390 0.4384 0.056 Uiso 1 1 calc R
C107 C 0.58775(19) -0.06200(16) 0.32014(15) 0.0374(5) Uani 1 1 d .
C108 C 0.5383(2) -0.13150(17) 0.31967(17) 0.0421(5) Uani 1 1 d .
H10F H 0.5628 -0.2014 0.3355 0.051 Uiso 1 1 calc R
C109 C 0.44617(19) -0.07835(16) 0.29158(15) 0.0375(5) Uani 1 1 d .
C110 C 0.36174(19) -0.11454(16) 0.28228(16) 0.0394(5) Uani 1 1 d .
C111 C 0.3120(2) -0.17139(18) 0.35432(19) 0.0516(6) Uani 1 1 d .
H11A H 0.3328 -0.1863 0.4083 0.062 Uiso 1 1 calc R
C112 C 0.2327(3) -0.2063(2) 0.3477(2) 0.0651(8) Uani 1 1 d .
H11B H 0.1988 -0.2447 0.3975 0.078 Uiso 1 1 calc R
C113 C 0.2023(3) -0.1860(2) 0.2702(2) 0.0670(8) Uani 1 1 d .
H11C H 0.1486 -0.2113 0.2658 0.080 Uiso 1 1 calc R
C114 C 0.2493(2) -0.1291(2) 0.1990(2) 0.0585(7) Uani 1 1 d .
H11D H 0.2269 -0.1138 0.1458 0.070 Uiso 1 1 calc R
C115 C 0.3294(2) -0.09373(19) 0.20431(17) 0.0471(6) Uani 1 1 d .
H11E H 0.3624 -0.0551 0.1544 0.057 Uiso 1 1 calc R
N21 N 0.50854(14) 0.18091(13) 0.14671(12) 0.0332(4) Uani 1 1 d .
N22 N 0.41711(14) 0.15439(13) 0.15572(12) 0.0333(4) Uani 1 1 d .
C116 C 0.63814(18) 0.25805(16) 0.02114(14) 0.0359(5) Uani 1 1 d .
C117 C 0.6128(2) 0.35717(19) -0.00822(18) 0.0482(6) Uani 1 1 d .
H11F H 0.5350 0.3985 -0.0011 0.058 Uiso 1 1 calc R
C118 C 0.6988(2) 0.3975(2) -0.0479(2) 0.0606(7) Uani 1 1 d .
H11G H 0.6798 0.4663 -0.0672 0.073 Uiso 1 1 calc R
C119 C 0.8115(2) 0.3381(2) -0.05923(19) 0.0601(7) Uani 1 1 d .
H11H H 0.8707 0.3657 -0.0865 0.072 Uiso 1 1 calc R
C120 C 0.8387(2) 0.2391(2) -0.03144(18) 0.0528(6) Uani 1 1 d .
H12A H 0.9171 0.1981 -0.0399 0.063 Uiso 1 1 calc R
C121 C 0.75307(19) 0.19813(19) 0.00903(16) 0.0435(5) Uani 1 1 d .
H12B H 0.7726 0.1294 0.0285 0.052 Uiso 1 1 calc R
C122 C 0.54424(18) 0.21686(16) 0.05901(14) 0.0345(4) Uani 1 1 d .
C123 C 0.47621(18) 0.21289(16) 0.01153(15) 0.0375(5) Uani 1 1 d .
H12C H 0.4832 0.2335 -0.0513 0.045 Uiso 1 1 calc R
C124 C 0.39678(18) 0.17302(16) 0.07408(15) 0.0353(5) Uani 1 1 d .
C125 C 0.30826(18) 0.15085(16) 0.05598(15) 0.0366(5) Uani 1 1 d .
C126 C 0.19052(19) 0.18714(17) 0.11766(17) 0.0416(5) Uani 1 1 d .
H12D H 0.1661 0.2250 0.1744 0.050 Uiso 1 1 calc R
C127 C 0.1101(2) 0.16742(19) 0.09531(19) 0.0500(6) Uani 1 1 d .
H12E H 0.0305 0.1909 0.1373 0.060 Uiso 1 1 calc R
C128 C 0.1453(2) 0.1139(2) 0.01250(18) 0.0503(6) Uani 1 1 d .
H12F H 0.0892 0.1022 -0.0030 0.060 Uiso 1 1 calc R
C129 C 0.2608(2) 0.07692(19) -0.04844(17) 0.0474(6) Uani 1 1 d .
H12G H 0.2845 0.0391 -0.1050 0.057 Uiso 1 1 calc R
C130 C 0.3422(2) 0.09565(17) -0.02612(16) 0.0412(5) Uani 1 1 d .
H13A H 0.4219 0.0702 -0.0677 0.049 Uiso 1 1 calc R
N31 N 0.36743(15) 0.22626(13) 0.35166(12) 0.0338(4) Uani 1 1 d .
N32 N 0.29537(14) 0.19490(13) 0.33060(12) 0.0335(4) Uani 1 1 d .
C131 C 0.3564(2) 0.33032(16) 0.47381(15) 0.0383(5) Uani 1 1 d .
C132 C 0.2865(2) 0.40596(18) 0.54669(17) 0.0485(6) Uani 1 1 d .
H13B H 0.2044 0.4328 0.5642 0.058 Uiso 1 1 calc R
C133 C 0.3333(3) 0.44234(19) 0.59350(18) 0.0550(7) Uani 1 1 d .
H13C H 0.2836 0.4921 0.6441 0.066 Uiso 1 1 calc R
C134 C 0.4532(2) 0.40652(19) 0.56694(18) 0.0521(6) Uani 1 1 d .
H13D H 0.4859 0.4331 0.5981 0.063 Uiso 1 1 calc R
C135 C 0.5246(2) 0.33231(17) 0.49532(17) 0.0445(5) Uani 1 1 d .
H13E H 0.6067 0.3087 0.4769 0.053 Uiso 1 1 calc R
C136 C 0.4786(2) 0.29121(16) 0.44937(15) 0.0381(5) Uani 1 1 d .
C137 C 0.30269(19) 0.29001(16) 0.42889(15) 0.0372(5) Uani 1 1 d .
C138 C 0.18644(19) 0.30287(17) 0.45454(16) 0.0415(5) Uani 1 1 d .
H13F H 0.1210 0.3463 0.5047 0.050 Uiso 1 1 calc R
C139 C 0.18477(18) 0.24058(16) 0.39328(15) 0.0373(5) Uani 1 1 d .
C140 C 0.08487(19) 0.22094(17) 0.39245(15) 0.0391(5) Uani 1 1 d .
C141 C -0.0175(2) 0.3026(2) 0.39776(19) 0.0524(6) Uani 1 1 d .
H14A H -0.0229 0.3706 0.4026 0.063 Uiso 1 1 calc R
C142 C -0.1105(2) 0.2863(2) 0.3961(2) 0.0636(7) Uani 1 1 d .
H14B H -0.1794 0.3429 0.3997 0.076 Uiso 1 1 calc R
C143 C -0.1045(2) 0.1876(2) 0.3891(2) 0.0588(7) Uani 1 1 d .
H14C H -0.1682 0.1765 0.3859 0.071 Uiso 1 1 calc R
C144 C -0.0055(2) 0.1054(2) 0.38683(18) 0.0507(6) Uani 1 1 d .
H14D H -0.0021 0.0375 0.3847 0.061 Uiso 1 1 calc R
C145 C 0.0884(2) 0.12202(18) 0.38767(16) 0.0437(5) Uani 1 1 d .
H14E H 0.1568 0.0651 0.3849 0.052 Uiso 1 1 calc R
O3 O 0.55231(13) 0.21501(11) 0.38425(10) 0.0389(3) Uani 1 1 d .
N41 N 0.52885(15) 0.34153(13) 0.23465(12) 0.0338(4) Uani 1 1 d .
N42 N 0.62846(16) 0.35868(14) 0.21133(13) 0.0369(4) Uani 1 1 d .
H42A H 0.696(3) 0.300(3) 0.212(2) 0.079(10) Uiso 1 1 d .
C146 C 0.32150(19) 0.45642(16) 0.26295(16) 0.0407(5) Uani 1 1 d .
C147 C 0.2389(2) 0.53560(18) 0.33002(18) 0.0499(6) Uani 1 1 d .
H14F H 0.2641 0.5676 0.3637 0.060 Uiso 1 1 calc R
C148 C 0.1235(2) 0.56745(19) 0.3477(2) 0.0569(7) Uani 1 1 d .
H14G H 0.0687 0.6211 0.3937 0.068 Uiso 1 1 calc R
C149 C 0.0854(2) 0.5218(2) 0.2987(2) 0.0581(7) Uani 1 1 d .
H14H H 0.0049 0.5453 0.3102 0.070 Uiso 1 1 calc R
C150 C 0.1646(2) 0.44207(19) 0.23333(19) 0.0509(6) Uani 1 1 d .
H15A H 0.1386 0.4099 0.2005 0.061 Uiso 1 1 calc R
C151 C 0.2827(2) 0.40935(17) 0.21603(17) 0.0432(5) Uani 1 1 d .
H15B H 0.3372 0.3542 0.1716 0.052 Uiso 1 1 calc R
C152 C 0.44568(19) 0.43469(16) 0.23980(15) 0.0373(5) Uani 1 1 d .
C153 C 0.49416(19) 0.50931(16) 0.21924(16) 0.0403(5) Uani 1 1 d .
H15C H 0.4544 0.5810 0.2181 0.048 Uiso 1 1 calc R
C154 C 0.6111(2) 0.45856(16) 0.20083(16) 0.0395(5) Uani 1 1 d .
C155 C 0.7064(2) 0.49692(18) 0.17184(16) 0.0430(5) Uani 1 1 d .
C156 C 0.6814(3) 0.6016(2) 0.1610(2) 0.0573(7) Uani 1 1 d .
H15D H 0.6035 0.6471 0.1729 0.069 Uiso 1 1 calc R
C157 C 0.7690(3) 0.6401(2) 0.1332(2) 0.0685(8) Uani 1 1 d .
H15E H 0.7516 0.7112 0.1235 0.082 Uiso 1 1 calc R
C158 C 0.8824(3) 0.5747(3) 0.1194(2) 0.0743(9) Uani 1 1 d .
H15F H 0.9421 0.6012 0.1029 0.089 Uiso 1 1 calc R
C159 C 0.9076(3) 0.4712(2) 0.1296(2) 0.0704(8) Uani 1 1 d .
H15G H 0.9854 0.4261 0.1187 0.085 Uiso 1 1 calc R
C160 C 0.8204(2) 0.4324(2) 0.1558(2) 0.0550(6) Uani 1 1 d .
H16A H 0.8389 0.3609 0.1629 0.066 Uiso 1 1 calc R

loop_
_atom_site_aniso_label
_atom_site_aniso_U_11
_atom_site_aniso_U_22
_atom_site_aniso_U_33
_atom_site_aniso_U_23
_atom_site_aniso_U_13
_atom_site_aniso_U_12
Fe1 0.03324(18) 0.03072(17) 0.03584(18) 0.00232(12) -0.01469(13) -0.01210(13)
B1 0.0347(12) 0.0332(12) 0.0364(12) 0.0020(10) -0.0146(10) -0.0142(10)
O1 0.0436(9) 0.0349(8) 0.0402(8) 0.0000(6) -0.0142(7) -0.0093(7)
C1 0.0584(15) 0.0350(12) 0.0435(13) 0.0063(10) -0.0265(11) -0.0149(11)
O2 0.0489(10) 0.0469(10) 0.0816(13) 0.0035(9) -0.0331(9) -0.0160(8)
C2 0.0458(14) 0.0492(15) 0.0773(19) 0.0055(13) -0.0240(13) -0.0159(12)
N11 0.0351(9) 0.0339(9) 0.0380(9) 0.0028(7) -0.0156(8) -0.0145(8)
N12 0.0353(9) 0.0323(9) 0.0382(9) 0.0020(7) -0.0156(8) -0.0158(7)
C101 0.0449(13) 0.0350(11) 0.0466(13) 0.0098(9) -0.0237(10) -0.0157(10)
C102 0.0521(14) 0.0381(12) 0.0563(14) 0.0038(11) -0.0289(12) -0.0120(11)
C103 0.0517(15) 0.0489(15) 0.0671(17) 0.0090(13) -0.0331(13) -0.0095(12)
C104 0.0542(15) 0.0581(16) 0.0637(16) 0.0171(13) -0.0358(13) -0.0229(13)
C105 0.0683(17) 0.0495(14) 0.0599(16) 0.0117(12) -0.0407(14) -0.0266(13)
C106 0.0541(14) 0.0367(12) 0.0547(14) 0.0059(10) -0.0284(12) -0.0145(11)
C107 0.0412(12) 0.0301(11) 0.0409(12) 0.0036(9) -0.0180(10) -0.0114(9)
C108 0.0461(13) 0.0308(11) 0.0510(13) 0.0058(10) -0.0213(11) -0.0142(10)
C109 0.0411(12) 0.0328(11) 0.0386(11) 0.0007(9) -0.0134(9) -0.0154(9)
C110 0.0402(12) 0.0324(11) 0.0452(12) -0.0039(9) -0.0129(10) -0.0150(9)
C111 0.0593(15) 0.0391(13) 0.0621(16) 0.0054(11) -0.0229(13) -0.0255(12)
C112 0.0680(18) 0.0564(16) 0.075(2) 0.0000(14) -0.0144(15) -0.0402(15)
C113 0.0593(17) 0.0727(19) 0.078(2) -0.0212(16) -0.0127(15) -0.0412(15)
C114 0.0510(15) 0.0695(18) 0.0601(16) -0.0199(14) -0.0185(13) -0.0239(13)
C115 0.0474(13) 0.0487(14) 0.0460(13) -0.0073(11) -0.0123(11) -0.0217(11)
N21 0.0314(9) 0.0341(9) 0.0359(9) 0.0015(7) -0.0125(7) -0.0143(7)
N22 0.0304(9) 0.0362(9) 0.0347(9) 0.0007(7) -0.0124(7) -0.0136(7)
C116 0.0365(11) 0.0411(12) 0.0312(10) 0.0029(9) -0.0125(9) -0.0164(9)
C117 0.0428(13) 0.0474(14) 0.0533(14) 0.0135(11) -0.0198(11) -0.0176(11)
C118 0.0618(17) 0.0610(17) 0.0658(17) 0.0251(14) -0.0252(14) -0.0356(14)
C119 0.0594(17) 0.081(2) 0.0531(15) 0.0155(14) -0.0190(13) -0.0457(15)
C120 0.0369(13) 0.0707(18) 0.0539(15) 0.0040(13) -0.0203(11) -0.0207(12)
C121 0.0405(12) 0.0475(13) 0.0436(13) 0.0042(10) -0.0186(10) -0.0158(10)
C122 0.0333(11) 0.0337(11) 0.0341(11) 0.0019(8) -0.0118(9) -0.0115(9)
C123 0.0371(11) 0.0420(12) 0.0339(11) 0.0039(9) -0.0149(9) -0.0146(10)
C124 0.0322(11) 0.0358(11) 0.0362(11) -0.0004(9) -0.0141(9) -0.0096(9)
C125 0.0368(11) 0.0370(11) 0.0389(11) 0.0063(9) -0.0197(9) -0.0126(9)
C126 0.0366(12) 0.0427(12) 0.0461(13) 0.0013(10) -0.0179(10) -0.0131(10)
C127 0.0367(12) 0.0532(14) 0.0610(16) 0.0045(12) -0.0209(11) -0.0162(11)
C128 0.0486(14) 0.0594(15) 0.0612(16) 0.0067(12) -0.0331(13) -0.0275(12)
C129 0.0580(15) 0.0474(13) 0.0455(13) 0.0006(10) -0.0257(12) -0.0222(12)
C130 0.0398(12) 0.0428(12) 0.0405(12) 0.0007(10) -0.0145(10) -0.0157(10)
N31 0.0360(9) 0.0333(9) 0.0341(9) 0.0007(7) -0.0145(8) -0.0136(8)
N32 0.0330(9) 0.0334(9) 0.0341(9) 0.0029(7) -0.0119(7) -0.0136(7)
C131 0.0491(13) 0.0346(11) 0.0341(11) 0.0030(9) -0.0152(10) -0.0197(10)
C132 0.0512(14) 0.0416(13) 0.0462(13) -0.0033(10) -0.0142(11) -0.0138(11)
C133 0.0746(19) 0.0433(13) 0.0447(14) -0.0091(11) -0.0247(13) -0.0143(13)
C134 0.0722(18) 0.0447(14) 0.0508(14) 0.0012(11) -0.0321(13) -0.0242(13)
C135 0.0559(14) 0.0396(12) 0.0468(13) 0.0037(10) -0.0274(11) -0.0191(11)
C136 0.0491(13) 0.0313(11) 0.0359(11) 0.0053(9) -0.0180(10) -0.0162(10)
C137 0.0403(12) 0.0342(11) 0.0356(11) 0.0027(9) -0.0112(9) -0.0161(9)
C138 0.0389(12) 0.0401(12) 0.0381(12) -0.0031(9) -0.0050(10) -0.0158(10)
C139 0.0353(11) 0.0356(11) 0.0367(11) 0.0055(9) -0.0097(9) -0.0142(9)
C140 0.0351(11) 0.0414(12) 0.0358(11) 0.0036(9) -0.0083(9) -0.0151(10)
C141 0.0409(13) 0.0458(14) 0.0622(16) 0.0051(12) -0.0124(12) -0.0161(11)
C142 0.0398(14) 0.0621(17) 0.083(2) 0.0179(15) -0.0248(14) -0.0154(13)
C143 0.0432(14) 0.0752(19) 0.0631(17) 0.0069(14) -0.0198(13) -0.0289(14)
C144 0.0471(14) 0.0565(15) 0.0519(14) -0.0049(11) -0.0107(11) -0.0290(12)
C145 0.0385(12) 0.0453(13) 0.0445(13) 0.0008(10) -0.0116(10) -0.0168(10)
O3 0.0438(9) 0.0350(8) 0.0407(8) 0.0003(6) -0.0187(7) -0.0146(7)
N41 0.0327(9) 0.0316(9) 0.0368(9) 0.0029(7) -0.0132(7) -0.0123(7)
N42 0.0374(10) 0.0340(10) 0.0430(10) 0.0032(8) -0.0172(8) -0.0158(8)
C146 0.0367(12) 0.0330(11) 0.0453(13) 0.0088(9) -0.0127(10) -0.0109(9)
C147 0.0463(14) 0.0396(13) 0.0529(14) 0.0011(11) -0.0132(11) -0.0107(11)
C148 0.0386(13) 0.0398(13) 0.0688(17) -0.0016(12) -0.0044(12) -0.0063(11)
C149 0.0311(12) 0.0444(14) 0.0798(19) 0.0171(13) -0.0115(12) -0.0091(11)
C150 0.0448(14) 0.0427(13) 0.0682(16) 0.0148(12) -0.0244(12) -0.0201(11)
C151 0.0388(12) 0.0345(11) 0.0514(13) 0.0064(10) -0.0165(10) -0.0109(10)
C152 0.0383(12) 0.0348(11) 0.0366(11) 0.0016(9) -0.0138(9) -0.0120(9)
C153 0.0426(12) 0.0307(11) 0.0462(13) 0.0037(9) -0.0172(10) -0.0126(10)
C154 0.0462(13) 0.0354(11) 0.0405(12) 0.0026(9) -0.0185(10) -0.0172(10)
C155 0.0507(14) 0.0444(13) 0.0435(12) 0.0035(10) -0.0207(11) -0.0251(11)
C156 0.0660(17) 0.0492(15) 0.0729(18) 0.0146(13) -0.0379(15) -0.0300(13)
C157 0.085(2) 0.0586(17) 0.088(2) 0.0190(15) -0.0428(18) -0.0478(17)
C158 0.068(2) 0.077(2) 0.090(2) 0.0022(17) -0.0185(17) -0.0502(18)
C159 0.0514(16) 0.0696(19) 0.094(2) -0.0048(17) -0.0201(16) -0.0314(15)
C160 0.0491(14) 0.0464(14) 0.0706(17) -0.0023(12) -0.0179(13) -0.0227(12)

loop_
_atom_type_symbol
_atom_type_description
_atom_type_scat_dispersion_real
_atom_type_scat_dispersion_imag
_atom_type_scat_source
C C 0.0033 0.0016 'International Tables Vol C Tables 4.2.6.8 and 6.1.1.4'
H H 0.0000 0.0000 'International Tables Vol C Tables 4.2.6.8 and 6.1.1.4'
B B 0.0013 0.0007 'International Tables Vol C Tables 4.2.6.8 and 6.1.1.4'
N N 0.0061 0.0033 'International Tables Vol C Tables 4.2.6.8 and 6.1.1.4'
O O 0.0106 0.0060 'International Tables Vol C Tables 4.2.6.8 and 6.1.1.4'
Fe Fe 0.3463 0.8444 'International Tables Vol C Tables 4.2.6.8 and 6.1.1.4'

loop_
_geom_angle_atom_site_label_1
_geom_angle_atom_site_label_2
_geom_angle_atom_site_label_3
_geom_angle
O3 Fe1 O1 94.97(6)
O3 Fe1 N31 84.89(6)
O1 Fe1 N31 168.42(6)
O3 Fe1 N21 165.93(6)
O1 Fe1 N21 94.09(6)
N31 Fe1 N21 88.37(6)
O3 Fe1 N11 106.64(6)
O1 Fe1 N11 87.78(6)
N31 Fe1 N11 81.20(7)
N21 Fe1 N11 84.43(6)
O3 Fe1 N41 84.30(6)
O1 Fe1 N41 99.52(6)
N31 Fe1 N41 91.99(6)
N21 Fe1 N41 83.61(6)
N11 Fe1 N41 166.39(6)
N32 B1 N12 107.94(17)
N32 B1 N22 109.57(17)
N12 B1 N22 108.75(17)
N32 B1 H1B 110.9(11)
N12 B1 H1B 111.5(11)
N22 B1 H1B 108.1(11)
C1 O1 Fe1 139.95(16)
O1 C1 O2 126.4(2)
O1 C1 C2 117.2(2)
O2 C1 C2 116.4(2)
C1 C2 H2A 109.5
C1 C2 H2B 109.5
H2A C2 H2B 109.5
C1 C2 H2C 109.5
H2A C2 H2C 109.5
H2B C2 H2C 109.5
C107 N11 N12 106.55(16)
C107 N11 Fe1 136.29(14)
N12 N11 Fe1 117.15(12)
C109 N12 N11 109.69(16)
C109 N12 B1 129.66(17)
N11 N12 B1 120.45(16)
C106 C101 C102 119.0(2)
C106 C101 C107 121.6(2)
C102 C101 C107 119.3(2)
C103 C102 C101 120.2(2)
C103 C102 H10A 119.9
C101 C102 H10A 119.9
C102 C103 C104 120.6(2)
C102 C103 H10B 119.7
C104 C103 H10B 119.7
C105 C104 C103 119.4(2)
C105 C104 H10C 120.3
C103 C104 H10C 120.3
C104 C105 C106 120.9(2)
C104 C105 H10D 119.5
C106 C105 H10D 119.5
C105 C106 C101 119.8(2)
C105 C106 H10E 120.1
C101 C106 H10E 120.1
N11 C107 C108 110.15(19)
N11 C107 C101 123.39(19)
C108 C107 C101 126.45(19)
C109 C108 C107 106.12(19)
C109 C108 H10F 126.9
C107 C108 H10F 126.9
N12 C109 C108 107.48(18)
N12 C109 C110 123.73(19)
C108 C109 C110 128.8(2)
C115 C110 C111 118.5(2)
C115 C110 C109 122.5(2)
C111 C110 C109 118.9(2)
C112 C111 C110 120.3(3)
C112 C111 H11A 119.8
C110 C111 H11A 119.8
C113 C112 C111 120.6(3)
C113 C112 H11B 119.7
C111 C112 H11B 119.7
C112 C113 C114 120.0(3)
C112 C113 H11C 120.0
C114 C113 H11C 120.0
C113 C114 C115 120.2(3)
C113 C114 H11D 119.9
C115 C114 H11D 119.9
C114 C115 C110 120.4(2)
C114 C115 H11E 119.8
C110 C115 H11E 119.8
C122 N21 N22 106.70(16)
C122 N21 Fe1 134.38(14)
N22 N21 Fe1 118.00(12)
C124 N22 N21 109.91(16)
C124 N22 B1 129.85(17)
N21 N22 B1 120.23(16)
C117 C116 C121 118.7(2)
C117 C116 C122 118.98(19)
C121 C116 C122 122.2(2)
C116 C117 C118 121.0(2)
C116 C117 H11F 119.5
C118 C117 H11F 119.5
C119 C118 C117 119.9(3)
C119 C118 H11G 120.1
C117 C118 H11G 120.1
C120 C119 C118 120.1(2)
C120 C119 H11H 120.0
C118 C119 H11H 120.0
C119 C120 C121 120.6(2)
C119 C120 H12A 119.7
C121 C120 H12A 119.7
C120 C121 C116 119.8(2)
C120 C121 H12B 120.1
C116 C121 H12B 120.1
N21 C122 C123 109.60(18)
N21 C122 C116 124.62(18)
C123 C122 C116 125.73(19)
C124 C123 C122 106.34(19)
C124 C123 H12C 126.8
C122 C123 H12C 126.8
N22 C124 C123 107.44(18)
N22 C124 C125 125.46(19)
C123 C124 C125 127.07(19)
C130 C125 C126 119.3(2)
C130 C125 C124 118.59(19)
C126 C125 C124 122.03(19)
C127 C126 C125 119.6(2)
C127 C126 H12D 120.2
C125 C126 H12D 120.2
C128 C127 C126 120.1(2)
C128 C127 H12E 119.9
C126 C127 H12E 119.9
C127 C128 C129 120.9(2)
C127 C128 H12F 119.5
C129 C128 H12F 119.5
C128 C129 C130 119.3(2)
C128 C129 H12G 120.4
C130 C129 H12G 120.4
C125 C130 C129 120.7(2)
C125 C130 H13A 119.7
C129 C130 H13A 119.7
C137 N31 N32 108.11(16)
C137 N31 Fe1 128.51(14)
N32 N31 Fe1 123.36(13)
C139 N32 N31 109.13(17)
C139 N32 B1 133.45(18)
N31 N32 B1 117.21(16)
C132 C131 C136 118.0(2)
C132 C131 C137 120.0(2)
C136 C131 C137 121.89(19)
C133 C132 C131 121.8(2)
C133 C132 H13B 119.1
C131 C132 H13B 119.1
C132 C133 C134 120.0(2)
C132 C133 H13C 120.0
C134 C133 H13C 120.0
C135 C134 C133 119.8(2)
C135 C134 H13D 120.1
C133 C134 H13D 120.1
C134 C135 C136 121.1(2)
C134 C135 H13E 119.4
C136 C135 H13E 119.4
O3 C136 C135 118.2(2)
O3 C136 C131 122.55(19)
C135 C136 C131 119.2(2)
N31 C137 C138 108.11(19)
N31 C137 C131 121.27(19)
C138 C137 C131 130.6(2)
C139 C138 C137 106.84(19)
C139 C138 H13F 126.6
C137 C138 H13F 126.6
N32 C139 C138 107.71(19)
N32 C139 C140 123.18(19)
C138 C139 C140 129.10(19)
C141 C140 C145 117.8(2)
C141 C140 C139 120.1(2)
C145 C140 C139 122.1(2)
C142 C141 C140 121.1(2)
C142 C141 H14A 119.4
C140 C141 H14A 119.4
C141 C142 C143 120.3(2)
C141 C142 H14B 119.8
C143 C142 H14B 119.8
C144 C143 C142 119.6(2)
C144 C143 H14C 120.2
C142 C143 H14C 120.2
C145 C144 C143 119.9(2)
C145 C144 H14D 120.1
C143 C144 H14D 120.1
C144 C145 C140 121.2(2)
C144 C145 H14E 119.4
C140 C145 H14E 119.4
C136 O3 Fe1 130.29(14)
C152 N41 N42 105.28(16)
C152 N41 Fe1 139.37(14)
N42 N41 Fe1 114.51(12)
C154 N42 N41 112.10(18)
C154 N42 H42A 131.3(18)
N41 N42 H42A 116.2(18)
C151 C146 C147 118.5(2)
C151 C146 C152 123.6(2)
C147 C146 C152 117.6(2)
C148 C147 C146 121.1(3)
C148 C147 H14F 119.4
C146 C147 H14F 119.4
C147 C148 C149 120.1(2)
C147 C148 H14G 119.9
C149 C148 H14G 119.9
C150 C149 C148 120.1(2)
C150 C149 H14H 119.9
C148 C149 H14H 119.9
C149 C150 C151 119.4(3)
C149 C150 H15A 120.3
C151 C150 H15A 120.3
C146 C151 C150 120.7(2)
C146 C151 H15B 119.7
C150 C151 H15B 119.7
N41 C152 C153 109.88(19)
N41 C152 C146 125.99(19)
C153 C152 C146 124.1(2)
C154 C153 C152 106.40(19)
C154 C153 H15C 126.8
C152 C153 H15C 126.8
N42 C154 C153 106.34(19)
N42 C154 C155 122.7(2)
C153 C154 C155 130.9(2)
C160 C155 C156 118.6(2)
C160 C155 C154 122.2(2)
C156 C155 C154 119.2(2)
C157 C156 C155 120.6(3)
C157 C156 H15D 119.7
C155 C156 H15D 119.7
C156 C157 C158 120.0(3)
C156 C157 H15E 120.0
C158 C157 H15E 120.0
C159 C158 C157 119.5(3)
C159 C158 H15F 120.2
C157 C158 H15F 120.2
C158 C159 C160 120.5(3)
C158 C159 H15G 119.7
C160 C159 H15G 119.7
C159 C160 C155 120.6(3)
C159 C160 H16A 119.7
C155 C160 H16A 119.7

loop_
_geom_bond_atom_site_label_1
_geom_bond_atom_site_label_2
_geom_bond_distance
Fe1 O3 1.8877(14)
Fe1 O1 1.9740(16)
Fe1 N31 2.0654(17)
Fe1 N21 2.1652(17)
Fe1 N11 2.2022(17)
Fe1 N41 2.2344(17)
B1 N32 1.539(3)
B1 N12 1.544(3)
B1 N22 1.548(3)
B1 H1B 1.02(2)
O1 C1 1.201(3)
C1 O2 1.251(3)
C1 C2 1.528(3)
C2 H2A 0.9800
C2 H2B 0.9800
C2 H2C 0.9800
N11 C107 1.339(3)
N11 N12 1.377(2)
N12 C109 1.358(3)
C101 C106 1.397(3)
C101 C102 1.400(3)
C101 C107 1.477(3)
C102 C103 1.373(3)
C102 H10A 0.9500
C103 C104 1.390(4)
C103 H10B 0.9500
C104 C105 1.376(4)
C104 H10C 0.9500
C105 C106 1.382(3)
C105 H10D 0.9500
C106 H10E 0.9500
C107 C108 1.390(3)
C108 C109 1.383(3)
C108 H10F 0.9500
C109 C110 1.475(3)
C110 C115 1.390(3)
C110 C111 1.391(3)
C111 C112 1.381(4)
C111 H11A 0.9500
C112 C113 1.369(4)
C112 H11B 0.9500
C113 C114 1.371(4)
C113 H11C 0.9500
C114 C115 1.387(3)
C114 H11D 0.9500
C115 H11E 0.9500
N21 C122 1.345(3)
N21 N22 1.375(2)
N22 C124 1.359(3)
C116 C117 1.376(3)
C116 C121 1.394(3)
C116 C122 1.479(3)
C117 C118 1.383(3)
C117 H11F 0.9500
C118 C119 1.371(4)
C118 H11G 0.9500
C119 C120 1.367(4)
C119 H11H 0.9500
C120 C121 1.386(3)
C120 H12A 0.9500
C121 H12B 0.9500
C122 C123 1.397(3)
C123 C124 1.382(3)
C123 H12C 0.9500
C124 C125 1.474(3)
C125 C130 1.382(3)
C125 C126 1.404(3)
C126 C127 1.387(3)
C126 H12D 0.9500
C127 C128 1.374(4)
C127 H12E 0.9500
C128 C129 1.380(4)
C128 H12F 0.9500
C129 C130 1.391(3)
C129 H12G 0.9500
C130 H13A 0.9500
N31 C137 1.345(3)
N31 N32 1.365(2)
N32 C139 1.353(3)
C131 C132 1.399(3)
C131 C136 1.418(3)
C131 C137 1.461(3)
C132 C133 1.371(3)
C132 H13B 0.9500
C133 C134 1.387(4)
C133 H13C 0.9500
C134 C135 1.377(3)
C134 H13D 0.9500
C135 C136 1.395(3)
C135 H13E 0.9500
C136 O3 1.339(3)
C137 C138 1.396(3)
C138 C139 1.377(3)
C138 H13F 0.9500
C139 C140 1.481(3)
C140 C141 1.395(3)
C140 C145 1.396(3)
C141 C142 1.369(4)
C141 H14A 0.9500
C142 C143 1.387(4)
C142 H14B 0.9500
C143 C144 1.381(4)
C143 H14C 0.9500
C144 C145 1.379(3)
C144 H14D 0.9500
C145 H14E 0.9500
N41 C152 1.347(3)
N41 N42 1.356(2)
N42 C154 1.344(3)
N42 H42A 0.97(3)
C146 C151 1.386(3)
C146 C147 1.400(3)
C146 C152 1.475(3)
C147 C148 1.359(4)
C147 H14F 0.9500
C148 C149 1.388(4)
C148 H14G 0.9500
C149 C150 1.383(4)
C149 H14H 0.9500
C150 C151 1.393(3)
C150 H15A 0.9500
C151 H15B 0.9500
C152 C153 1.393(3)
C153 C154 1.377(3)
C153 H15C 0.9500
C154 C155 1.474(3)
C155 C160 1.387(4)
C155 C156 1.395(3)
C156 C157 1.385(4)
C156 H15D 0.9500
C157 C158 1.389(4)
C157 H15E 0.9500
C158 C159 1.377(4)
C158 H15F 0.9500
C159 C160 1.385(4)
C159 H15G 0.9500
C160 H16A 0.9500

loop_
_geom_torsion_atom_site_label_1
_geom_torsion_atom_site_label_2
_geom_torsion_atom_site_label_3
_geom_torsion_atom_site_label_4
_geom_torsion
O3 Fe1 O1 C1 -35.8(2)
N31 Fe1 O1 C1 -124.6(3)
N21 Fe1 O1 C1 133.4(2)
N11 Fe1 O1 C1 -142.3(2)
N41 Fe1 O1 C1 49.2(2)
Fe1 O1 C1 O2 -27.0(4)
Fe1 O1 C1 C2 155.95(19)
O3 Fe1 N11 C107 -50.1(2)
O1 Fe1 N11 C107 44.5(2)
N31 Fe1 N11 C107 -132.0(2)
N21 Fe1 N11 C107 138.8(2)
N41 Fe1 N11 C107 167.4(2)
O3 Fe1 N11 N12 129.55(13)
O1 Fe1 N11 N12 -135.93(14)
N31 Fe1 N11 N12 47.61(14)
N21 Fe1 N11 N12 -41.60(14)
N41 Fe1 N11 N12 -13.0(4)
C107 N11 N12 C109 -0.2(2)
Fe1 N11 N12 C109 -179.89(13)
C107 N11 N12 B1 175.18(18)
Fe1 N11 N12 B1 -4.5(2)
N32 B1 N12 C109 118.1(2)
N22 B1 N12 C109 -123.1(2)
N32 B1 N12 N11 -56.2(2)
N22 B1 N12 N11 62.6(2)
C106 C101 C102 C103 -2.1(4)
C107 C101 C102 C103 179.4(2)
C101 C102 C103 C104 1.0(4)
C102 C103 C104 C105 0.6(4)
C103 C104 C105 C106 -1.0(4)
C104 C105 C106 C101 -0.1(4)
C102 C101 C106 C105 1.6(4)
C107 C101 C106 C105 -179.9(2)
N12 N11 C107 C108 0.4(2)
Fe1 N11 C107 C108 -179.94(16)
N12 N11 C107 C101 179.72(19)
Fe1 N11 C107 C101 -0.6(3)
C106 C101 C107 N11 50.1(3)
C102 C101 C107 N11 -131.5(2)
C106 C101 C107 C108 -130.8(3)
C102 C101 C107 C108 47.7(3)
N11 C107 C108 C109 -0.5(3)
C101 C107 C108 C109 -179.8(2)
N11 N12 C109 C108 -0.1(2)
B1 N12 C109 C108 -174.9(2)
N11 N12 C109 C110 178.08(19)
B1 N12 C109 C110 3.3(3)
C107 C108 C109 N12 0.4(3)
C107 C108 C109 C110 -177.7(2)
N12 C109 C110 C115 46.9(3)
C108 C109 C110 C115 -135.3(3)
N12 C109 C110 C111 -132.9(2)
C108 C109 C110 C111 44.9(3)
C115 C110 C111 C112 0.2(4)
C109 C110 C111 C112 179.9(2)
C110 C111 C112 C113 0.4(4)
C111 C112 C113 C114 -1.1(5)
C112 C113 C114 C115 1.3(4)
C113 C114 C115 C110 -0.8(4)
C111 C110 C115 C114 0.0(3)
C109 C110 C115 C114 -179.7(2)
O3 Fe1 N21 C122 72.7(3)
O1 Fe1 N21 C122 -57.25(19)
N31 Fe1 N21 C122 134.08(19)
N11 Fe1 N21 C122 -144.6(2)
N41 Fe1 N21 C122 41.89(19)
O3 Fe1 N21 N22 -94.7(3)
O1 Fe1 N21 N22 135.33(14)
N31 Fe1 N21 N22 -33.35(14)
N11 Fe1 N21 N22 47.97(13)
N41 Fe1 N21 N22 -125.54(14)
C122 N21 N22 C124 0.4(2)
Fe1 N21 N22 C124 171.09(13)
C122 N21 N22 B1 -178.24(17)
Fe1 N21 N22 B1 -7.6(2)
N32 B1 N22 C124 -116.0(2)
N12 B1 N22 C124 126.2(2)
N32 B1 N22 N21 62.3(2)
N12 B1 N22 N21 -55.4(2)
C121 C116 C117 C118 -0.8(4)
C122 C116 C117 C118 -177.2(2)
C116 C117 C118 C119 0.7(4)
C117 C118 C119 C120 0.0(4)
C118 C119 C120 C121 -0.5(4)
C119 C120 C121 C116 0.3(4)
C117 C116 C121 C120 0.3(3)
C122 C116 C121 C120 176.6(2)
N22 N21 C122 C123 -0.3(2)
Fe1 N21 C122 C123 -168.76(15)
N22 N21 C122 C116 177.34(18)
Fe1 N21 C122 C116 8.9(3)
C117 C116 C122 N21 -120.8(2)
C121 C116 C122 N21 62.9(3)
C117 C116 C122 C123 56.5(3)
C121 C116 C122 C123 -119.8(2)
N21 C122 C123 C124 0.1(2)
C116 C122 C123 C124 -177.53(19)
N21 N22 C124 C123 -0.4(2)
B1 N22 C124 C123 178.15(19)
N21 N22 C124 C125 177.76(18)
B1 N22 C124 C125 -3.7(3)
C122 C123 C124 N22 0.2(2)
C122 C123 C124 C125 -177.9(2)
N22 C124 C125 C130 -128.7(2)
C123 C124 C125 C130 49.1(3)
N22 C124 C125 C126 53.7(3)
C123 C124 C125 C126 -128.6(2)
C130 C125 C126 C127 -0.2(3)
C124 C125 C126 C127 177.5(2)
C125 C126 C127 C128 -1.0(4)
C126 C127 C128 C129 1.6(4)
C127 C128 C129 C130 -1.0(4)
C126 C125 C130 C129 0.7(3)
C124 C125 C130 C129 -177.0(2)
C128 C129 C130 C125 -0.2(3)
O3 Fe1 N31 C137 23.19(18)
O1 Fe1 N31 C137 113.0(3)
N21 Fe1 N31 C137 -144.45(18)
N11 Fe1 N31 C137 130.93(18)
N41 Fe1 N31 C137 -60.90(18)
O3 Fe1 N31 N32 -157.82(15)
O1 Fe1 N31 N32 -68.0(4)
N21 Fe1 N31 N32 34.54(15)
N11 Fe1 N31 N32 -50.08(15)
N41 Fe1 N31 N32 118.08(15)
C137 N31 N32 C139 1.3(2)
Fe1 N31 N32 C139 -177.85(13)
C137 N31 N32 B1 -174.12(17)
Fe1 N31 N32 B1 6.7(2)
N12 B1 N32 C139 -117.7(2)
N22 B1 N32 C139 124.1(2)
N12 B1 N32 N31 56.4(2)
N22 B1 N32 N31 -61.9(2)
C136 C131 C132 C133 0.3(3)
C137 C131 C132 C133 177.0(2)
C131 C132 C133 C134 2.1(4)
C132 C133 C134 C135 -1.8(4)
C133 C134 C135 C136 -0.8(4)
C134 C135 C136 O3 -176.1(2)
C134 C135 C136 C131 3.2(3)
C132 C131 C136 O3 176.4(2)
C137 C131 C136 O3 -0.3(3)
C132 C131 C136 C135 -2.9(3)
C137 C131 C136 C135 -179.5(2)
N32 N31 C137 C138 -2.7(2)
Fe1 N31 C137 C138 176.37(14)
N32 N31 C137 C131 175.03(18)
Fe1 N31 C137 C131 -5.9(3)
C132 C131 C137 N31 172.2(2)
C136 C131 C137 N31 -11.2(3)
C132 C131 C137 C138 -10.6(4)
C136 C131 C137 C138 166.0(2)
N31 C137 C138 C139 3.1(2)
C131 C137 C138 C139 -174.4(2)
N31 N32 C139 C138 0.7(2)
B1 N32 C139 C138 175.1(2)
N31 N32 C139 C140 -178.13(18)
B1 N32 C139 C140 -3.7(3)
C137 C138 C139 N32 -2.3(2)
C137 C138 C139 C140 176.4(2)
N32 C139 C140 C141 -132.2(2)
C138 C139 C140 C141 49.3(3)
N32 C139 C140 C145 48.6(3)
C138 C139 C140 C145 -129.9(3)
C145 C140 C141 C142 -1.5(4)
C139 C140 C141 C142 179.3(2)
C140 C141 C142 C143 0.1(4)
C141 C142 C143 C144 2.0(4)
C142 C143 C144 C145 -2.6(4)
C143 C144 C145 C140 1.1(4)
C141 C140 C145 C144 0.9(3)
C139 C140 C145 C144 -179.9(2)
C135 C136 O3 Fe1 -148.18(16)
C131 C136 O3 Fe1 32.6(3)
O1 Fe1 O3 C136 154.81(17)
N31 Fe1 O3 C136 -36.81(17)
N21 Fe1 O3 C136 24.9(4)
N11 Fe1 O3 C136 -116.02(17)
N41 Fe1 O3 C136 55.72(17)
O3 Fe1 N41 C152 -95.9(2)
O1 Fe1 N41 C152 170.0(2)
N31 Fe1 N41 C152 -11.3(2)
N21 Fe1 N41 C152 76.9(2)
N11 Fe1 N41 C152 48.3(4)
O3 Fe1 N41 N42 71.54(14)
O1 Fe1 N41 N42 -22.56(14)
N31 Fe1 N41 N42 156.21(14)
N21 Fe1 N41 N42 -115.65(14)
N11 Fe1 N41 N42 -144.3(2)
C152 N41 N42 C154 -0.6(2)
Fe1 N41 N42 C154 -172.17(14)
C151 C146 C147 C148 -1.3(4)
C152 C146 C147 C148 172.9(2)
C146 C147 C148 C149 -0.3(4)
C147 C148 C149 C150 1.5(4)
C148 C149 C150 C151 -1.0(4)
C147 C146 C151 C150 1.8(3)
C152 C146 C151 C150 -172.1(2)
C149 C150 C151 C146 -0.6(4)
N42 N41 C152 C153 0.3(2)
Fe1 N41 C152 C153 168.44(16)
N42 N41 C152 C146 179.9(2)
Fe1 N41 C152 C146 -11.9(4)
C151 C146 C152 N41 -53.0(3)
C147 C146 C152 N41 133.1(2)
C151 C146 C152 C153 126.6(2)
C147 C146 C152 C153 -47.4(3)
N41 C152 C153 C154 0.2(3)
C146 C152 C153 C154 -179.5(2)
N41 N42 C154 C153 0.7(2)
N41 N42 C154 C155 -177.52(19)
C152 C153 C154 N42 -0.5(2)
C152 C153 C154 C155 177.5(2)
N42 C154 C155 C160 -1.8(4)
C153 C154 C155 C160 -179.5(2)
N42 C154 C155 C156 179.0(2)
C153 C154 C155 C156 1.2(4)
C160 C155 C156 C157 1.2(4)
C154 C155 C156 C157 -179.5(2)
C155 C156 C157 C158 -2.6(5)
C156 C157 C158 C159 2.7(5)
C157 C158 C159 C160 -1.6(5)
C158 C159 C160 C155 0.2(5)
C156 C155 C160 C159 0.0(4)
C154 C155 C160 C159 -179.3(3)
